data_4116956
loop_
_publ_author_name
'Paul L. Wash'
'Emily Maverick'
'John Chiefari'
'David A. Lightner'

_publ_section_title
;
 Acid-Amide Intermolecular Hydrogen Bonding
;
_journal_name_full 'Journal of the American Chemical Society'
_journal_page_first 3802
_journal_page_last 3806
_journal_paper_doi 10.1021/ja963416e
_journal_volume 119
_journal_year 1997
_chemical_formula_sum 'C11 H11 N O3'
_chemical_formula_weight 205.21
_chemical_name_systematic
; 
2,2-Dimethyl-4-(2-oxo-1H-6-pyridyl)-3-butynoic acid                 
;
_space_group_IT_number 14
_symmetry_cell_setting monoclinic
_symmetry_space_group_name_Hall '-P 2ybc'
_symmetry_space_group_name_H-M 'P 1 21/c 1'
_atom_sites_solution_hydrogens geom
_atom_sites_solution_primary direct
_atom_sites_solution_secondary difmap
_audit_creation_method SHELXL
_cell_angle_alpha 90.00
_cell_angle_beta 95.566(2)
_cell_angle_gamma 90.00
_cell_formula_units_Z 4
_cell_length_a 9.3619(6)
_cell_length_b 5.9057(4)
_cell_length_c 18.5810(10)
_cell_measurement_temperature 156(2)
_cell_volume 1022.47(11)
_computing_structure_refinement 'SHELXL-93 (Sheldrick, 1993)'
_computing_structure_solution 'SHELXS-86 (Sheldrick, 1990)'
_diffrn_radiation_monochromator graphite
_diffrn_radiation_source 'fine-focus sealed tube'
_diffrn_radiation_type MoK\a
_diffrn_radiation_wavelength 0.71070
_diffrn_reflns_av_R_equivalents 0.0467
_diffrn_reflns_av_sigmaI/netI 0.0730
_diffrn_reflns_limit_h_max 13
_diffrn_reflns_limit_h_min 0
_diffrn_reflns_limit_k_max 8
_diffrn_reflns_limit_k_min -4
_diffrn_reflns_limit_l_max 26
_diffrn_reflns_limit_l_min -26
_diffrn_reflns_number 3633
_diffrn_reflns_theta_max 30.04
_diffrn_reflns_theta_min 2.19
_exptl_absorpt_coefficient_mu 0.098
_exptl_crystal_density_diffrn 1.333
_exptl_crystal_F_000 432
_refine_diff_density_max 0.277
_refine_diff_density_min -0.250
_refine_diff_density_rms 0.053
_refine_ls_extinction_method none
_refine_ls_goodness_of_fit_all 1.041
_refine_ls_goodness_of_fit_obs 1.053
_refine_ls_hydrogen_treatment 'riding, common displacement parameters'
_refine_ls_matrix_type full
_refine_ls_number_parameters 142
_refine_ls_number_reflns 3008
_refine_ls_number_restraints 0
_refine_ls_restrained_S_all 1.041
_refine_ls_restrained_S_obs 1.053
_refine_ls_R_factor_all 0.0944
_refine_ls_R_factor_obs 0.0429
_refine_ls_shift/esd_max 0.098
_refine_ls_shift/esd_mean 0.016
_refine_ls_structure_factor_coef Fsqd
_refine_ls_weighting_details 'w=1/[\s^2^(Fo^2^)+(0.0337P)^2^+0.3168P] where P=(Fo^2^+2Fc^2^)/3'
_refine_ls_weighting_scheme calc
_refine_ls_wR_factor_all 0.1281
_refine_ls_wR_factor_obs 0.0999
_reflns_number_observed 1833
_reflns_number_total 3008
_reflns_observed_criterion >2sigma(I)
_cod_data_source_file ja963416e.cif
_cod_data_source_block 2,2-Dimethyl-4-(2-oxo-1H-6-pyridyl)-3-butynoic_acid
_cod_depositor_comments
;
The following automatic conversions were performed:

'_refine_ls_weighting_scheme' value 'calc
w=1/[\s^2^(Fo^2^)+(0.0337P)^2^+0.3168P] where P=(Fo^2^+2Fc^2^)/3' was
changed to 'calc'. New tag '_refine_ls_weighting_details' was
created. The value of the new tag was set to
'w=1/[\s^2^(Fo^2^)+(0.0337P)^2^+0.3168P] where P=(Fo^2^+2Fc^2^)/3'.

Automatic conversion script
Id: cif_fix_values 3143 2015-03-26 13:38:13Z robertas 
;
_cod_database_code 4116956

loop_
_symmetry_equiv_pos_as_xyz
'x, y, z'
'-x, y+1/2, -z+1/2'
'-x, -y, -z'
'x, -y-1/2, z-1/2'

loop_
_atom_site_aniso_label
_atom_site_aniso_U_11
_atom_site_aniso_U_22
_atom_site_aniso_U_33
_atom_site_aniso_U_23
_atom_site_aniso_U_13
_atom_site_aniso_U_12
C1 0.0223(7) 0.0216(7) 0.0261(7) 0.0016(6) 0.0060(6) -0.0036(6)
C2 0.0229(7) 0.0240(8) 0.0251(7) 0.0007(6) 0.0039(6) -0.0041(6)
C3 0.0249(7) 0.0225(8) 0.0235(7) -0.0017(6) 0.0011(6) -0.0025(6)
C4 0.0238(7) 0.0234(8) 0.0232(7) -0.0022(6) 0.0013(6) -0.0023(6)
C6' 0.0221(7) 0.0231(7) 0.0205(7) 0.0013(6) 0.0027(5) 0.0009(6)
N1' 0.0220(6) 0.0221(6) 0.0234(6) -0.0020(5) 0.0082(5) -0.0001(5)
C2' 0.0214(7) 0.0275(8) 0.0229(7) 0.0036(6) 0.0067(6) 0.0023(6)
C3' 0.0257(7) 0.0339(9) 0.0232(7) 0.0031(7) 0.0078(6) 0.0067(7)
C4' 0.0328(9) 0.0346(9) 0.0235(7) -0.0044(7) 0.0067(6) 0.0093(8)
C5' 0.0306(8) 0.0271(8) 0.0262(8) -0.0053(7) 0.0035(7) 0.0013(7)
O7 0.0239(6) 0.0280(6) 0.0335(6) -0.0078(5) 0.0082(5) -0.0068(5)
O8 0.0353(7) 0.0570(9) 0.0358(7) -0.0155(7) 0.0176(6) -0.0241(7)
C6 0.0232(7) 0.0334(9) 0.0313(8) 0.0042(7) 0.0034(6) -0.0038(7)
C5 0.0360(9) 0.0220(8) 0.0322(8) 0.0015(7) 0.0070(7) -0.0068(7)
O7' 0.0294(6) 0.0303(6) 0.0372(6) -0.0007(5) 0.0155(5) -0.0055(5)

loop_
_atom_site_label
_atom_site_type_symbol
_atom_site_fract_x
_atom_site_fract_y
_atom_site_fract_z
_atom_site_U_iso_or_equiv
_atom_site_thermal_displace_type
_atom_site_occupancy
_atom_site_calc_flag
_atom_site_refinement_flags
C1 C 0.7357(2) 0.2962(3) 0.97918(9) 0.0231(3) Uani 1 d .
C2 C 0.7474(2) 0.4180(3) 1.05229(8) 0.0239(3) Uani 1 d .
C3 C 0.6202(2) 0.3686(3) 1.09029(8) 0.0237(3) Uani 1 d .
C4 C 0.5212(2) 0.3421(3) 1.12516(8) 0.0235(3) Uani 1 d .
C6' C 0.3996(2) 0.3173(3) 1.16554(8) 0.0219(3) Uani 1 d .
N1' N 0.31855(13) 0.1260(2) 1.15317(7) 0.0221(3) Uani 1 d .
H1' H 0.34562(13) 0.0290(2) 1.12274(7) 0.035(3) Uiso 1 calc R
C2' C 0.1968(2) 0.0784(3) 1.18608(8) 0.0237(3) Uani 1 d .
C3' C 0.1582(2) 0.2423(3) 1.23726(9) 0.0273(4) Uani 1 d .
H3' H 0.0775(2) 0.2188(3) 1.26182(9) 0.035(3) Uiso 1 calc R
C4' C 0.2383(2) 0.4323(3) 1.25037(9) 0.0301(4) Uani 1 d .
H4' H 0.2113(2) 0.5374(3) 1.28379(9) 0.035(3) Uiso 1 calc R
C5' C 0.3616(2) 0.4736(3) 1.21436(9) 0.0279(4) Uani 1 d .
H5' H 0.4157(2) 0.6043(3) 1.22366(9) 0.035(3) Uiso 1 calc R
O7 O 0.63523(12) 0.1782(2) 0.95715(6) 0.0281(3) Uani 1 d .
O8 O 0.84843(14) 0.3327(3) 0.94423(7) 0.0418(4) Uani 1 d .
H8 H 0.8409(13) 0.2604(34) 0.9064(7) 0.057(7) Uiso 1 calc R
C6 C 0.8829(2) 0.3315(3) 1.09761(9) 0.0293(4) Uani 1 d .
H6A H 0.9666(2) 0.3787(17) 1.0756(4) 0.038(2) Uiso 1 calc R
H6B H 0.8804(6) 0.1692(3) 1.0999(5) 0.038(2) Uiso 1 calc R
H6C H 0.8862(7) 0.3927(16) 1.1456(2) 0.038(2) Uiso 1 calc R
C5 C 0.7566(2) 0.6767(3) 1.04086(9) 0.0298(4) Uani 1 d .
H5A H 0.7686(12) 0.7511(3) 1.08698(9) 0.038(2) Uiso 1 calc R
H5B H 0.6699(5) 0.7290(4) 1.0142(5) 0.038(2) Uiso 1 calc R
H5C H 0.8370(7) 0.7106(3) 1.0143(5) 0.038(2) Uiso 1 calc R
O7' O 0.12738(12) -0.0998(2) 1.16979(7) 0.0315(3) Uani 1 d .

loop_
_atom_type_symbol
_atom_type_description
_atom_type_scat_dispersion_real
_atom_type_scat_dispersion_imag
_atom_type_scat_source
C C 0.0033 0.0016 'International Tables Vol C Tables 4.2.6.8 and 6.1.1.4'
H H 0.0000 0.0000 'International Tables Vol C Tables 4.2.6.8 and 6.1.1.4'
N N 0.0061 0.0033 'International Tables Vol C Tables 4.2.6.8 and 6.1.1.4'
O O 0.0106 0.0060 'International Tables Vol C Tables 4.2.6.8 and 6.1.1.4'

loop_
_geom_angle_atom_site_label_1
_geom_angle_atom_site_label_2
_geom_angle_atom_site_label_3
_geom_angle
O7 C1 O8 124.37(15)
O7 C1 C2 123.89(14)
O8 C1 C2 111.73(13)
C3 C2 C1 109.90(13)
C3 C2 C6 109.50(13)
C1 C2 C6 108.28(13)
C3 C2 C5 108.69(14)
C1 C2 C5 110.03(13)
C6 C2 C5 110.43(14)
C4 C3 C2 174.5(2)
C3 C4 C6' 177.8(2)
C5' C6' N1' 119.61(14)
C5' C6' C4 123.45(15)
N1' C6' C4 116.94(13)
C6' N1' C2' 124.38(13)
O7' C2' N1' 119.71(14)
O7' C2' C3' 124.65(14)
N1' C2' C3' 115.64(15)
C4' C3' C2' 120.55(15)
C3' C4' C5' 121.4(2)
C6' C5' C4' 118.4(2)

loop_
_geom_bond_atom_site_label_1
_geom_bond_atom_site_label_2
_geom_bond_distance
C1 O7 1.209(2)
C1 O8 1.310(2)
C1 C2 1.532(2)
C2 C3 1.471(2)
C2 C6 1.540(2)
C2 C5 1.546(2)
C3 C4 1.192(2)
C4 C6' 1.431(2)
C6' C5' 1.365(2)
C6' N1' 1.368(2)
N1' C2' 1.373(2)
C2' O7' 1.259(2)
C2' C3' 1.428(2)
C3' C4' 1.359(3)
C4' C5' 1.410(2)
